data_7151690
loop_
_publ_author_name
'Li, Peng'
'Liu, Li-Juan'
'Liu, Jin-Tao'

_publ_section_title
;
 Per(poly)fluoroalkanesulfinamides assisted diastereoselective
 three-component inverse-electron-demand aza Diels-Alder reaction.
;
_journal_issue 1
_journal_name_full 'Organic &amp; biomolecular chemistry'
_journal_page_first 74
_journal_page_last 77
_journal_paper_doi 10.1039/C0OB00699H
_journal_volume 9
_journal_year 2011
_chemical_formula_sum 'C14 H11 Cl F7 N O2 S'
_chemical_formula_weight 425.75
_chemical_name_systematic
;
?
;
_space_group_IT_number 14
_symmetry_cell_setting monoclinic
_symmetry_space_group_name_Hall '-P 2ybc'
_symmetry_space_group_name_H-M 'P 1 21/c 1'
_atom_sites_solution_hydrogens geom
_atom_sites_solution_primary direct
_atom_sites_solution_secondary difmap
_audit_creation_method SHELXL-97
_cell_angle_alpha 90.00
_cell_angle_beta 99.492(2)
_cell_angle_gamma 90.00
_cell_formula_units_Z 4
_cell_length_a 12.1841(15)
_cell_length_b 5.7816(7)
_cell_length_c 24.406(3)
_cell_measurement_reflns_used 2471
_cell_measurement_temperature 293(2)
_cell_measurement_theta_max 50.418
_cell_measurement_theta_min 5.170
_cell_volume 1695.7(4)
_computing_cell_refinement 'Bruker SMART'
_computing_data_collection 'Bruker SMART'
_computing_data_reduction 'Bruker SHELXTL'
_computing_molecular_graphics 'Bruker SHELXTL'
_computing_publication_material 'Bruker SHELXTL'
_computing_structure_refinement 'SHELXL-97 (Sheldrick, 1997)'
_computing_structure_solution 'SHELXS-97 (Sheldrick, 1990)'
_diffrn_ambient_temperature 293(2)
_diffrn_measured_fraction_theta_full 0.995
_diffrn_measured_fraction_theta_max 0.995
_diffrn_measurement_device_type 'CCD area detector'
_diffrn_measurement_method 'phi and omega scans'
_diffrn_radiation_monochromator graphite
_diffrn_radiation_source 'fine-focus sealed tube'
_diffrn_radiation_type MoK\a
_diffrn_radiation_wavelength 0.71073
_diffrn_reflns_av_R_equivalents 0.0430
_diffrn_reflns_av_sigmaI/netI 0.0416
_diffrn_reflns_limit_h_max 14
_diffrn_reflns_limit_h_min -14
_diffrn_reflns_limit_k_max 6
_diffrn_reflns_limit_k_min -6
_diffrn_reflns_limit_l_max 25
_diffrn_reflns_limit_l_min -29
_diffrn_reflns_number 8450
_diffrn_reflns_theta_full 25.50
_diffrn_reflns_theta_max 25.50
_diffrn_reflns_theta_min 1.69
_exptl_absorpt_coefficient_mu 0.430
_exptl_absorpt_correction_T_max 1.00000
_exptl_absorpt_correction_T_min 0.76363
_exptl_absorpt_correction_type empirical
_exptl_absorpt_process_details sadabs
_exptl_crystal_colour colorless
_exptl_crystal_density_diffrn 1.668
_exptl_crystal_density_method 'not measured'
_exptl_crystal_description prismatic
_exptl_crystal_F_000 856
_exptl_crystal_size_max 0.411
_exptl_crystal_size_mid 0.369
_exptl_crystal_size_min 0.223
_refine_diff_density_max 0.928
_refine_diff_density_min -0.485
_refine_diff_density_rms 0.085
_refine_ls_extinction_method none
_refine_ls_goodness_of_fit_ref 1.073
_refine_ls_hydrogen_treatment constr
_refine_ls_matrix_type full
_refine_ls_number_parameters 236
_refine_ls_number_reflns 3133
_refine_ls_number_restraints 0
_refine_ls_restrained_S_all 1.073
_refine_ls_R_factor_all 0.0885
_refine_ls_R_factor_gt 0.0732
_refine_ls_shift/su_max 0.011
_refine_ls_shift/su_mean 0.002
_refine_ls_structure_factor_coef Fsqd
_refine_ls_weighting_details 'calc w=1/[\s^2^(Fo^2^)+(0.1508P)^2^+0.4758P] where P=(Fo^2^+2Fc^2^)/3'
_refine_ls_weighting_scheme calc
_refine_ls_wR_factor_gt 0.2257
_refine_ls_wR_factor_ref 0.2394
_reflns_number_gt 2317
_reflns_number_total 3133
_reflns_threshold_expression >2sigma(I)
_cod_data_source_file C0OB00699H.TXT
_cod_data_source_block cd29400
_cod_depositor_comments
;
The following automatic conversions were performed:
'_symmetry_cell_setting' value 'Monoclinic' changed to 'monoclinic'
according to '/home/saulius/struct/CIF-dictionaries/cif_core.dic'
dictionary named 'cif_core.dic' version 2.4.1 from 2010-06-29.

Automatic conversion script
Id: cif_fix_enum 1555 2011-01-17 13:19:09Z saulius 
;
_cod_original_sg_symbol_H-M P2(1)/c
_cod_database_code 7151690

loop_
_symmetry_equiv_pos_as_xyz
'x, y, z'
'-x, y+1/2, -z+1/2'
'-x, -y, -z'
'x, -y-1/2, z-1/2'

loop_
_atom_site_label
_atom_site_type_symbol
_atom_site_fract_x
_atom_site_fract_y
_atom_site_fract_z
_atom_site_U_iso_or_equiv
_atom_site_adp_type
_atom_site_occupancy
_atom_site_symmetry_multiplicity
_atom_site_calc_flag
_atom_site_refinement_flags
_atom_site_disorder_assembly
_atom_site_disorder_group
S1 S 0.19596(8) 0.05154(17) 0.10981(4) 0.0474(4) Uani 1 1 d . . .
Cl1 Cl 0.16353(16) 0.3050(3) -0.06205(5) 0.1074(7) Uani 1 1 d . . .
F1 F -0.0230(2) 0.2895(7) 0.22699(13) 0.0914(10) Uani 1 1 d . . .
F2 F -0.0142(3) 0.1198(11) 0.15129(18) 0.152(2) Uani 1 1 d . . .
F3 F 0.0099(3) 0.4786(9) 0.15767(18) 0.1378(19) Uani 1 1 d . . .
F4 F 0.0919(3) 0.3602(7) 0.04496(13) 0.1103(13) Uani 1 1 d . . .
F5 F 0.2657(3) 0.4173(6) 0.05811(11) 0.0959(11) Uani 1 1 d . . .
F6 F 0.3020(4) 0.0599(10) -0.00139(19) 0.152(2) Uani 1 1 d . . .
F7 F 0.1365(4) -0.0587(7) -0.00948(14) 0.1257(15) Uani 1 1 d . . .
N1 N 0.2200(2) 0.2542(5) 0.15902(12) 0.0427(7) Uani 1 1 d . . .
O1 O 0.3404(2) 0.5649(5) 0.18947(11) 0.0537(7) Uani 1 1 d . . .
H1 H 0.3127 0.6377 0.1618 0.081 Uiso 1 1 calc R . .
O2 O 0.2964(3) -0.0877(5) 0.10944(12) 0.0623(8) Uani 1 1 d . . .
C1 C 0.3373(3) 0.3289(7) 0.17731(14) 0.0415(8) Uani 1 1 d . . .
H1A H 0.3810 0.2976 0.1478 0.050 Uiso 1 1 calc R . .
C2 C 0.3863(3) 0.1982(7) 0.22949(14) 0.0416(8) Uani 1 1 d . . .
H2A H 0.4642 0.2384 0.2401 0.050 Uiso 1 1 calc R . .
H2B H 0.3814 0.0331 0.2224 0.050 Uiso 1 1 calc R . .
C3 C 0.3226(3) 0.2596(6) 0.27672(14) 0.0412(8) Uani 1 1 d . . .
H3 H 0.3434 0.4182 0.2882 0.049 Uiso 1 1 calc R . .
C4 C 0.1993(3) 0.2607(7) 0.25537(16) 0.0467(9) Uani 1 1 d . . .
H4 H 0.1516 0.2681 0.2814 0.056 Uiso 1 1 calc R . .
C5 C 0.1544(3) 0.2521(7) 0.20280(15) 0.0448(9) Uani 1 1 d . . .
C6 C 0.0324(4) 0.2837(12) 0.1848(2) 0.0778(16) Uani 1 1 d . . .
C7 C 0.3541(3) 0.1084(7) 0.32688(14) 0.0411(8) Uani 1 1 d . . .
C8 C 0.4359(3) 0.1787(8) 0.36942(15) 0.0515(10) Uani 1 1 d . . .
H8 H 0.4704 0.3210 0.3671 0.062 Uiso 1 1 calc R . .
C9 C 0.4676(4) 0.0399(10) 0.41566(17) 0.0667(13) Uani 1 1 d . . .
H9 H 0.5237 0.0880 0.4439 0.080 Uiso 1 1 calc R . .
C10 C 0.4157(4) -0.1687(10) 0.41953(18) 0.0714(14) Uani 1 1 d . . .
H10 H 0.4367 -0.2618 0.4506 0.086 Uiso 1 1 calc R . .
C11 C 0.3340(4) -0.2397(8) 0.37843(19) 0.0657(12) Uani 1 1 d . . .
H11 H 0.2983 -0.3802 0.3815 0.079 Uiso 1 1 calc R . .
C12 C 0.3039(3) -0.1023(7) 0.33176(16) 0.0521(10) Uani 1 1 d . . .
H12 H 0.2489 -0.1533 0.3033 0.063 Uiso 1 1 calc R . .
C13 C 0.1932(4) 0.2544(7) 0.04922(16) 0.0559(11) Uani 1 1 d . . .
C14 C 0.1917(6) 0.1248(12) -0.00441(19) 0.0857(17) Uani 1 1 d . . .

loop_
_atom_site_aniso_label
_atom_site_aniso_U_11
_atom_site_aniso_U_22
_atom_site_aniso_U_33
_atom_site_aniso_U_23
_atom_site_aniso_U_13
_atom_site_aniso_U_12
S1 0.0569(6) 0.0419(6) 0.0408(6) 0.0000(4) 0.0001(4) -0.0046(4)
Cl1 0.1441(15) 0.1295(15) 0.0437(8) 0.0164(7) 0.0007(8) 0.0173(11)
F1 0.0443(14) 0.152(3) 0.080(2) 0.0084(19) 0.0149(13) 0.0211(16)
F2 0.0499(18) 0.260(6) 0.138(4) -0.102(4) -0.0066(19) -0.007(2)
F3 0.081(2) 0.202(5) 0.131(3) 0.095(3) 0.020(2) 0.072(3)
F4 0.119(3) 0.137(3) 0.076(2) 0.029(2) 0.0212(19) 0.077(2)
F5 0.142(3) 0.085(2) 0.0515(16) 0.0167(14) -0.0135(16) -0.055(2)
F6 0.158(4) 0.206(5) 0.106(3) 0.039(3) 0.061(3) 0.104(4)
F7 0.199(4) 0.089(3) 0.078(2) -0.0207(18) -0.009(2) -0.052(3)
N1 0.0418(16) 0.0480(18) 0.0367(16) -0.0005(13) 0.0012(13) 0.0000(13)
O1 0.0699(18) 0.0441(16) 0.0430(15) 0.0062(11) -0.0025(13) -0.0056(13)
O2 0.086(2) 0.0473(16) 0.0516(16) 0.0043(13) 0.0058(15) 0.0213(15)
C1 0.0413(18) 0.047(2) 0.0353(18) 0.0020(15) 0.0030(14) -0.0015(15)
C2 0.0402(18) 0.045(2) 0.0393(19) 0.0036(15) 0.0054(15) 0.0011(15)
C3 0.0441(19) 0.043(2) 0.0354(19) 0.0003(14) 0.0032(15) 0.0030(15)
C4 0.043(2) 0.052(2) 0.046(2) 0.0067(16) 0.0128(17) 0.0114(17)
C5 0.0398(18) 0.056(2) 0.038(2) 0.0037(16) 0.0035(15) 0.0066(16)
C6 0.051(3) 0.122(5) 0.060(3) 0.007(3) 0.005(2) 0.018(3)
C7 0.0435(18) 0.048(2) 0.0313(17) -0.0012(15) 0.0042(14) 0.0054(16)
C8 0.045(2) 0.066(3) 0.041(2) -0.0047(18) -0.0010(16) 0.0031(19)
C9 0.062(3) 0.096(4) 0.037(2) -0.001(2) -0.0042(19) 0.013(3)
C10 0.087(3) 0.085(4) 0.040(2) 0.014(2) 0.005(2) 0.029(3)
C11 0.089(3) 0.051(3) 0.061(3) 0.013(2) 0.023(3) 0.006(2)
C12 0.057(2) 0.055(2) 0.042(2) 0.0022(17) 0.0020(17) 0.0010(19)
C13 0.071(3) 0.051(2) 0.040(2) 0.0029(17) -0.0074(19) 0.001(2)
C14 0.123(5) 0.095(4) 0.038(2) -0.006(2) 0.011(3) -0.014(4)

loop_
_atom_type_symbol
_atom_type_description
_atom_type_scat_dispersion_real
_atom_type_scat_dispersion_imag
_atom_type_scat_source
C C 0.0033 0.0016 'International Tables Vol C Tables 4.2.6.8 and 6.1.1.4'
H H 0.0000 0.0000 'International Tables Vol C Tables 4.2.6.8 and 6.1.1.4'
N N 0.0061 0.0033 'International Tables Vol C Tables 4.2.6.8 and 6.1.1.4'
O O 0.0106 0.0060 'International Tables Vol C Tables 4.2.6.8 and 6.1.1.4'
F F 0.0171 0.0103 'International Tables Vol C Tables 4.2.6.8 and 6.1.1.4'
Cl Cl 0.1484 0.1585 'International Tables Vol C Tables 4.2.6.8 and 6.1.1.4'
S S 0.1246 0.1234 'International Tables Vol C Tables 4.2.6.8 and 6.1.1.4'

loop_
_geom_angle_atom_site_label_1
_geom_angle_atom_site_label_2
_geom_angle_atom_site_label_3
_geom_angle
_geom_angle_site_symmetry_1
_geom_angle_site_symmetry_3
_geom_angle_publ_flag
O2 S1 N1 110.03(17) . . ?
O2 S1 C13 104.11(19) . . ?
N1 S1 C13 96.10(17) . . ?
C5 N1 C1 113.8(3) . . ?
C5 N1 S1 118.5(2) . . ?
C1 N1 S1 117.7(2) . . ?
C1 O1 H1 109.5 . . ?
O1 C1 N1 109.8(3) . . ?
O1 C1 C2 108.4(3) . . ?
N1 C1 C2 109.4(3) . . ?
O1 C1 H1A 109.7 . . ?
N1 C1 H1A 109.7 . . ?
C2 C1 H1A 109.7 . . ?
C1 C2 C3 109.7(3) . . ?
C1 C2 H2A 109.7 . . ?
C3 C2 H2A 109.7 . . ?
C1 C2 H2B 109.7 . . ?
C3 C2 H2B 109.7 . . ?
H2A C2 H2B 108.2 . . ?
C7 C3 C4 113.0(3) . . ?
C7 C3 C2 112.6(3) . . ?
C4 C3 C2 109.9(3) . . ?
C7 C3 H3 107.0 . . ?
C4 C3 H3 107.0 . . ?
C2 C3 H3 107.0 . . ?
C5 C4 C3 124.8(3) . . ?
C5 C4 H4 117.6 . . ?
C3 C4 H4 117.6 . . ?
C4 C5 N1 122.3(3) . . ?
C4 C5 C6 121.3(4) . . ?
N1 C5 C6 115.5(3) . . ?
F3 C6 F2 105.8(5) . . ?
F3 C6 F1 106.3(5) . . ?
F2 C6 F1 106.2(5) . . ?
F3 C6 C5 111.7(5) . . ?
F2 C6 C5 113.7(5) . . ?
F1 C6 C5 112.7(4) . . ?
C8 C7 C12 118.2(4) . . ?
C8 C7 C3 119.9(4) . . ?
C12 C7 C3 121.9(3) . . ?
C7 C8 C9 120.8(4) . . ?
C7 C8 H8 119.6 . . ?
C9 C8 H8 119.6 . . ?
C10 C9 C8 119.7(4) . . ?
C10 C9 H9 120.2 . . ?
C8 C9 H9 120.2 . . ?
C11 C10 C9 120.4(4) . . ?
C11 C10 H10 119.8 . . ?
C9 C10 H10 119.8 . . ?
C10 C11 C12 119.8(5) . . ?
C10 C11 H11 120.1 . . ?
C12 C11 H11 120.1 . . ?
C7 C12 C11 121.1(4) . . ?
C7 C12 H12 119.4 . . ?
C11 C12 H12 119.4 . . ?
F5 C13 F4 105.8(4) . . ?
F5 C13 C14 114.9(4) . . ?
F4 C13 C14 106.0(4) . . ?
F5 C13 S1 113.7(3) . . ?
F4 C13 S1 103.7(3) . . ?
C14 C13 S1 111.6(4) . . ?
F7 C14 F6 106.1(6) . . ?
F7 C14 C13 115.9(5) . . ?
F6 C14 C13 102.5(4) . . ?
F7 C14 Cl1 113.4(4) . . ?
F6 C14 Cl1 105.4(4) . . ?
C13 C14 Cl1 112.2(4) . . ?

loop_
_geom_bond_atom_site_label_1
_geom_bond_atom_site_label_2
_geom_bond_distance
_geom_bond_site_symmetry_2
_geom_bond_publ_flag
S1 O2 1.466(3) . ?
S1 N1 1.669(3) . ?
S1 C13 1.884(4) . ?
Cl1 C14 1.739(6) . ?
F1 C6 1.322(6) . ?
F2 C6 1.317(7) . ?
F3 C6 1.312(7) . ?
F4 C13 1.367(5) . ?
F5 C13 1.285(5) . ?
F6 C14 1.386(7) . ?
F7 C14 1.251(7) . ?
N1 C5 1.436(5) . ?
N1 C1 1.489(4) . ?
O1 C1 1.396(5) . ?
O1 H1 0.8200 . ?
C1 C2 1.516(5) . ?
C1 H1A 0.9800 . ?
C2 C3 1.534(5) . ?
C2 H2A 0.9700 . ?
C2 H2B 0.9700 . ?
C3 C7 1.502(5) . ?
C3 C4 1.506(5) . ?
C3 H3 0.9800 . ?
C4 C5 1.310(5) . ?
C4 H4 0.9300 . ?
C5 C6 1.491(6) . ?
C7 C8 1.377(5) . ?
C7 C12 1.377(6) . ?
C8 C9 1.386(6) . ?
C8 H8 0.9300 . ?
C9 C10 1.372(8) . ?
C9 H9 0.9300 . ?
C10 C11 1.355(7) . ?
C10 H10 0.9300 . ?
C11 C12 1.388(6) . ?
C11 H11 0.9300 . ?
C12 H12 0.9300 . ?
C13 C14 1.506(7) . ?

loop_
_geom_hbond_atom_site_label_D
_geom_hbond_atom_site_label_H
_geom_hbond_atom_site_label_A
_geom_hbond_distance_DH
_geom_hbond_distance_HA
_geom_hbond_distance_DA
_geom_hbond_angle_DHA
_geom_hbond_site_symmetry_A
O1 H1 S1 0.82 2.96 3.696(3) 150.6 1_565
O1 H1 O2 0.82 2.03 2.791(4) 154.9 1_565

loop_
_geom_torsion_atom_site_label_1
_geom_torsion_atom_site_label_2
_geom_torsion_atom_site_label_3
_geom_torsion_atom_site_label_4
_geom_torsion
_geom_torsion_site_symmetry_1
_geom_torsion_site_symmetry_2
_geom_torsion_site_symmetry_3
_geom_torsion_site_symmetry_4
_geom_torsion_publ_flag
O2 S1 N1 C5 -119.3(3) . . . . ?
C13 S1 N1 C5 133.2(3) . . . . ?
O2 S1 N1 C1 24.2(3) . . . . ?
C13 S1 N1 C1 -83.3(3) . . . . ?
C5 N1 C1 O1 -70.5(4) . . . . ?
S1 N1 C1 O1 144.4(2) . . . . ?
C5 N1 C1 C2 48.4(4) . . . . ?
S1 N1 C1 C2 -96.7(3) . . . . ?
O1 C1 C2 C3 56.4(4) . . . . ?
N1 C1 C2 C3 -63.3(4) . . . . ?
C1 C2 C3 C7 170.7(3) . . . . ?
C1 C2 C3 C4 43.7(4) . . . . ?
C7 C3 C4 C5 -138.1(4) . . . . ?
C2 C3 C4 C5 -11.3(5) . . . . ?
C3 C4 C5 N1 -3.8(6) . . . . ?
C3 C4 C5 C6 -172.2(4) . . . . ?
C1 N1 C5 C4 -15.4(5) . . . . ?
S1 N1 C5 C4 129.5(4) . . . . ?
C1 N1 C5 C6 153.7(4) . . . . ?
S1 N1 C5 C6 -61.5(5) . . . . ?
C4 C5 C6 F3 111.2(5) . . . . ?
N1 C5 C6 F3 -57.9(6) . . . . ?
C4 C5 C6 F2 -129.2(5) . . . . ?
N1 C5 C6 F2 61.6(6) . . . . ?
C4 C5 C6 F1 -8.3(7) . . . . ?
N1 C5 C6 F1 -177.5(4) . . . . ?
C4 C3 C7 C8 -141.1(4) . . . . ?
C2 C3 C7 C8 93.6(4) . . . . ?
C4 C3 C7 C12 39.3(5) . . . . ?
C2 C3 C7 C12 -85.9(4) . . . . ?
C12 C7 C8 C9 0.6(6) . . . . ?
C3 C7 C8 C9 -178.9(4) . . . . ?
C7 C8 C9 C10 -1.0(7) . . . . ?
C8 C9 C10 C11 0.1(7) . . . . ?
C9 C10 C11 C12 1.0(7) . . . . ?
C8 C7 C12 C11 0.5(6) . . . . ?
C3 C7 C12 C11 -179.9(4) . . . . ?
C10 C11 C12 C7 -1.3(7) . . . . ?
O2 S1 C13 F5 -74.0(4) . . . . ?
N1 S1 C13 F5 38.5(4) . . . . ?
O2 S1 C13 F4 171.6(3) . . . . ?
N1 S1 C13 F4 -75.9(3) . . . . ?
O2 S1 C13 C14 58.0(4) . . . . ?
N1 S1 C13 C14 170.4(4) . . . . ?
F5 C13 C14 F7 167.8(5) . . . . ?
F4 C13 C14 F7 -75.8(7) . . . . ?
S1 C13 C14 F7 36.5(7) . . . . ?
F5 C13 C14 F6 52.8(6) . . . . ?
F4 C13 C14 F6 169.3(4) . . . . ?
S1 C13 C14 F6 -78.5(5) . . . . ?
F5 C13 C14 Cl1 -59.7(6) . . . . ?
F4 C13 C14 Cl1 56.7(5) . . . . ?
S1 C13 C14 Cl1 168.9(3) . . . . ?
